data_7011950
loop_
_publ_author_name
'Atwood, Jerry L.'
'Barbour, Leonard J.'
'Dalgarno, Scott'
'Raston, Colin L.'
'Webb, Helen R.'

_publ_section_title
;
 Supramolecular assemblies of p-sulfonatocalix[4]arene with aquated
 trivalent lanthanide ions
;
_journal_issue 23
_journal_name_full 'Journal of the Chemical Society, Dalton Transactions'
_journal_page_first 4351
_journal_paper_doi 10.1039/b206129e
_journal_year 2002
_chemical_formula_sum 'C108 H191 Ce4 O102.5 S12'
_chemical_formula_weight 4074.81
_chemical_name_common
;
[(Ce(H2O)3.18-crown-6.p-sulfonatocalix[4]arene)Ce(H2O)6
(Ce(H2O)18-crown-6(psulfonatocalix[4]arene)2)]Ce(H2O)9(23.5H2O)
;
_chemical_name_systematic
; 
? 
;
_space_group_IT_number 14
_symmetry_cell_setting monoclinic
_symmetry_space_group_name_Hall '-P 2ybc'
_symmetry_space_group_name_H-M 'P 1 21/c 1'
_atom_sites_solution_hydrogens geom
_atom_sites_solution_primary direct
_atom_sites_solution_secondary difmap
_audit_creation_method SHELXL-97
_cell_angle_alpha 90.00
_cell_angle_beta 99.2100(10)
_cell_angle_gamma 90.00
_cell_formula_units_Z 4
_cell_length_a 17.1712(13)
_cell_length_b 34.722(3)
_cell_length_c 27.412(2)
_cell_measurement_temperature 173(1)
_cell_volume 16133(2)
_computing_structure_refinement 'SHELXL-97 (Sheldrick, 1997)'
_computing_structure_solution 'SHELXS-97 (Sheldrick, 1990)'
_diffrn_ambient_temperature 173(1)
_diffrn_measured_fraction_theta_full 0.994
_diffrn_measured_fraction_theta_max 0.994
_diffrn_measurement_device_type 'Brucker SMART CCD'
_diffrn_radiation_monochromator graphite
_diffrn_radiation_source 'fine-focus sealed tube'
_diffrn_radiation_type MoK\a
_diffrn_radiation_wavelength 0.71070
_diffrn_reflns_av_R_equivalents 0.0957
_diffrn_reflns_av_sigmaI/netI 0.1121
_diffrn_reflns_limit_h_max 22
_diffrn_reflns_limit_h_min -21
_diffrn_reflns_limit_k_max 44
_diffrn_reflns_limit_k_min -31
_diffrn_reflns_limit_l_max 34
_diffrn_reflns_limit_l_min -35
_diffrn_reflns_number 98470
_diffrn_reflns_theta_full 27.14
_diffrn_reflns_theta_max 27.14
_diffrn_reflns_theta_min 0.95
_exptl_absorpt_coefficient_mu 1.375
_exptl_absorpt_correction_type semiempirical
_exptl_crystal_colour 'deep red'
_exptl_crystal_density_diffrn 1.678
_exptl_crystal_density_method 'not measured'
_exptl_crystal_description prismatic
_exptl_crystal_F_000 8332
_exptl_crystal_size_max 0.25
_exptl_crystal_size_mid 0.20
_exptl_crystal_size_min 0.10
_refine_diff_density_max 4.202
_refine_diff_density_min -3.899
_refine_diff_density_rms 0.217
_refine_ls_extinction_method none
_refine_ls_goodness_of_fit_ref 1.057
_refine_ls_hydrogen_treatment mixed
_refine_ls_matrix_type fullcycle
_refine_ls_number_parameters 1914
_refine_ls_number_reflns 35526
_refine_ls_number_restraints 0
_refine_ls_restrained_S_all 1.057
_refine_ls_R_factor_all 0.1931
_refine_ls_R_factor_gt 0.1033
_refine_ls_shift/su_max 0.000
_refine_ls_shift/su_mean 0.000
_refine_ls_structure_factor_coef Fsqd
_refine_ls_weighting_details 'calc w=1/[\s^2^(Fo^2^)+(0.0759P)^2^+425.8861P] where P=(Fo^2^+2Fc^2^)/3'
_refine_ls_weighting_scheme calc
_refine_ls_wR_factor_gt 0.2257
_refine_ls_wR_factor_ref 0.2843
_reflns_number_gt 19546
_reflns_number_total 35526
_reflns_threshold_expression >2sigma(I)
_cod_data_source_file b206129e.txt
_cod_data_source_block cehyb
_cod_original_sg_symbol_H-M P21/c
_cod_original_formula_sum 'C108 H191 Ce4 O102.50 S12'
_cod_database_code 7011950

loop_
_symmetry_equiv_pos_as_xyz
'x, y, z'
'-x, y+1/2, -z+1/2'
'-x, -y, -z'
'x, -y-1/2, z-1/2'

loop_
_atom_site_label
_atom_site_type_symbol
_atom_site_fract_x
_atom_site_fract_y
_atom_site_fract_z
_atom_site_U_iso_or_equiv
_atom_site_adp_type
_atom_site_occupancy
_atom_site_symmetry_multiplicity
_atom_site_calc_flag
_atom_site_refinement_flags
_atom_site_disorder_assembly
_atom_site_disorder_group
Ce1 Ce 0.00945(4) 0.42646(2) 0.18008(3) 0.031 Uani 1 1 d . . .
S1 S 0.2086(2) 0.46996(10) 0.23596(12) 0.036 Uani 1 1 d . . .
O1 O 0.5171(14) 0.8012(7) -0.0303(8) 0.152 Uiso 1 1 d . . .
C1 C 0.5047(18) 0.8409(9) -0.0253(11) 0.121 Uiso 1 1 d . . .
C11 C 0.3399(17) 0.8113(9) 0.0778(11) 0.121 Uiso 1 1 d . . .
Ce2 Ce 0.48881(5) 0.75340(2) 0.04282(3) 0.034 Uani 1 1 d . . .
S2 S 0.00449(17) 0.38590(8) 0.44084(11) 0.026 Uani 1 1 d . . .
O2 O 0.4407(14) 0.8257(7) 0.0350(9) 0.152 Uiso 1 1 d . . .
C2 C 0.5848(18) 0.7918(9) -0.0523(11) 0.121 Uiso 1 1 d . . .
Ce3 Ce -0.03741(5) 0.74735(2) 0.11670(3) 0.042 Uani 1 1 d . . .
S3 S -0.2839(2) 0.52067(10) 0.26821(12) 0.037 Uani 1 1 d . . .
O3 O 0.3528(14) 0.7675(7) 0.0673(8) 0.152 Uiso 1 1 d . . .
C3 C 0.5762(18) 0.7504(9) -0.0697(11) 0.121 Uiso 1 1 d . . .
Ce4 Ce 0.52075(5) 0.84720(2) 0.28356(3) 0.043 Uani 1 1 d . A .
S4 S -0.05660(18) 0.64031(9) 0.13694(11) 0.029 Uani 1 1 d . . .
O4 O 0.3855(14) 0.6957(7) 0.0539(8) 0.152 Uiso 1 1 d . . .
C4 C 0.6123(17) 0.6928(9) -0.0209(11) 0.121 Uiso 1 1 d . . .
S5 S 0.14549(18) 0.72436(8) 0.15190(12) 0.031 Uani 1 1 d . . .
O5 O 0.5272(14) 0.6826(7) 0.0366(8) 0.152 Uiso 1 1 d . . .
C5 C 0.6129(18) 0.6781(9) 0.0276(11) 0.121 Uiso 1 1 d . . .
S6 S 0.25339(19) 0.65968(10) -0.08586(12) 0.036 Uani 1 1 d . . .
O6 O 0.5743(13) 0.7317(7) -0.0225(9) 0.152 Uiso 1 1 d . . .
C6 C 0.4693(18) 0.6569(9) 0.0195(11) 0.121 Uiso 1 1 d . . .
S7 S 0.66414(17) 0.58067(9) -0.03569(11) 0.030 Uani 1 1 d . . .
O7 O 0.3925(6) 0.7441(3) -0.0323(4) 0.060 Uani 1 1 d . . .
C7 C 0.4161(18) 0.6562(9) 0.0532(11) 0.121 Uiso 1 1 d . . .
S8 S 0.5764(2) 0.71270(9) 0.16871(12) 0.036 Uani 1 1 d . . .
C8 C 0.3241(18) 0.6996(9) 0.0756(11) 0.121 Uiso 1 1 d . . .
S9 S 0.65410(18) 0.81609(10) 0.10723(11) 0.034 Uani 1 1 d . . .
C9 C 0.2847(18) 0.7402(9) 0.0565(11) 0.121 Uiso 1 1 d . . .
S10 S 0.77709(19) 0.74148(8) -0.14233(13) 0.034 Uani 1 1 d . . .
O10 O -0.0055(6) 0.5010(3) 0.2087(4) 0.044 Uani 1 1 d . . .
C10 C 0.3544(18) 0.8343(9) 0.0350(11) 0.121 Uiso 1 1 d . . .
S11 S 0.36472(19) 0.79478(9) -0.15687(12) 0.035 Uani 1 1 d . . .
O11 O 0.0096(6) 0.4833(3) 0.1147(4) 0.053 Uani 1 1 d . . .
S12 S 0.30154(17) 0.94699(8) 0.04608(12) 0.029 Uani 1 1 d . . .
O12 O 0.1134(6) 0.4245(3) 0.1154(4) 0.049 Uani 1 1 d . . .
C12 C 0.4322(18) 0.8428(9) -0.0033(12) 0.121 Uiso 1 1 d . . .
O13 O 0.1152(7) 0.3705(3) 0.1836(4) 0.055 Uani 1 1 d . . .
C13 C -0.0147(10) 0.5305(4) 0.1721(6) 0.052 Uani 1 1 d . . .
H13A H 0.0019 0.5551 0.1871 0.062 Uiso 1 1 calc R . .
H13B H -0.0697 0.5325 0.1571 0.062 Uiso 1 1 calc R . .
O14 O 0.0498(6) 0.3830(3) 0.2633(3) 0.046 Uani 1 1 d . . .
C14 C 0.0344(9) 0.5206(4) 0.1338(6) 0.052 Uani 1 1 d . . .
H14A H 0.0271 0.5395 0.1075 0.063 Uiso 1 1 calc R . .
H14B H 0.0898 0.5200 0.1483 0.063 Uiso 1 1 calc R . .
O15 O -0.0494(6) 0.4431(3) 0.2633(3) 0.044 Uani 1 1 d . . .
C15 C 0.0413(11) 0.4747(6) 0.0699(6) 0.068 Uani 1 1 d . . .
H15A H 0.0460 0.4981 0.0513 0.081 Uiso 1 1 calc R . .
H15B H 0.0064 0.4572 0.0492 0.081 Uiso 1 1 calc R . .
O16 O -0.1273(6) 0.4473(3) 0.1523(4) 0.064 Uani 1 1 d . . .
C16 C 0.1232(10) 0.4560(5) 0.0851(5) 0.057 Uani 1 1 d . . .
H16A H 0.1441 0.4475 0.0561 0.069 Uiso 1 1 calc R . .
H16B H 0.1597 0.4744 0.1029 0.069 Uiso 1 1 calc R . .
O17 O -0.0378(7) 0.3924(4) 0.0995(4) 0.073 Uani 1 1 d . . .
C17 C 0.1794(9) 0.3992(4) 0.1227(6) 0.052 Uani 1 1 d . . .
H17A H 0.2225 0.4108 0.1451 0.062 Uiso 1 1 calc R . .
H17B H 0.1973 0.3943 0.0915 0.062 Uiso 1 1 calc R . .
O18 O 0.1335(6) 0.4516(3) 0.2238(4) 0.052 Uani 1 1 d . . .
C18 C 0.1551(11) 0.3628(5) 0.1437(7) 0.067 Uani 1 1 d . . .
H18A H 0.1208 0.3486 0.1184 0.081 Uiso 1 1 calc R . .
H18B H 0.2013 0.3472 0.1549 0.081 Uiso 1 1 calc R . .
O19 O 0.2313(6) 0.4905(3) 0.1950(3) 0.049 Uani 1 1 d . . .
C19 C 0.1187(14) 0.3404(5) 0.2185(7) 0.079 Uani 1 1 d . . .
H19A H 0.1666 0.3255 0.2190 0.095 Uiso 1 1 calc R . .
H19B H 0.0737 0.3233 0.2102 0.095 Uiso 1 1 calc R . .
O20 O 0.2693(6) 0.4426(3) 0.2587(4) 0.054 Uani 1 1 d . . .
C20 C 0.1176(11) 0.3596(6) 0.2692(6) 0.067 Uani 1 1 d . . .
H20A H 0.1149 0.3402 0.2944 0.081 Uiso 1 1 calc R . .
H20B H 0.1647 0.3749 0.2788 0.081 Uiso 1 1 calc R . .
O21 O -0.0209(6) 0.6089(3) 0.1136(3) 0.047 Uani 1 1 d . . .
C21 C 0.0337(9) 0.3966(4) 0.3093(5) 0.044 Uani 1 1 d . . .
H21A H 0.0717 0.4161 0.3226 0.053 Uiso 1 1 calc R . .
H21B H 0.0359 0.3756 0.3328 0.053 Uiso 1 1 calc R . .
O22 O -0.1421(6) 0.6391(3) 0.1306(3) 0.056 Uani 1 1 d . . .
C22 C -0.0472(9) 0.4132(4) 0.2991(5) 0.048 Uani 1 1 d . . .
H22A H -0.0849 0.3933 0.2868 0.057 Uiso 1 1 calc R . .
H22B H -0.0615 0.4235 0.3294 0.057 Uiso 1 1 calc R . .
O23 O -0.0290(5) 0.6777(2) 0.1210(3) 0.036 Uani 1 1 d . . .
C23 C -0.0342(9) 0.4804(4) 0.2853(5) 0.045 Uani 1 1 d . . .
H23A H 0.0206 0.4824 0.3006 0.054 Uiso 1 1 calc R . .
H23B H -0.0671 0.4845 0.3106 0.054 Uiso 1 1 calc R . .
C24 C -0.0524(10) 0.5096(4) 0.2457(6) 0.056 Uani 1 1 d . . .
H24A H -0.1080 0.5087 0.2317 0.067 Uiso 1 1 calc R . .
H24B H -0.0403 0.5352 0.2589 0.067 Uiso 1 1 calc R . .
O25 O -0.2608(6) 0.5279(4) 0.2199(4) 0.067 Uani 1 1 d . . .
C25 C 0.1966(7) 0.5044(3) 0.2817(4) 0.028 Uani 1 1 d . . .
O26 O -0.3612(6) 0.5365(3) 0.2711(4) 0.050 Uani 1 1 d . . .
C26 C 0.1860(7) 0.5432(4) 0.2697(4) 0.028 Uani 1 1 d . . .
H26 H 0.1843 0.5508 0.2370 0.034 Uiso 1 1 calc R . .
O27 O 0.0782(5) 0.3680(2) 0.4337(3) 0.036 Uani 1 1 d . . .
C27 C 0.1778(6) 0.5705(3) 0.3049(4) 0.022 Uani 1 1 d . . .
O28 O -0.0622(5) 0.3746(2) 0.4035(3) 0.031 Uani 1 1 d . . .
C28 C 0.1808(6) 0.5572(3) 0.3545(4) 0.023 Uani 1 1 d . . .
O29 O -0.0117(6) 0.3807(2) 0.4911(3) 0.038 Uani 1 1 d . . .
C29 C 0.1891(6) 0.5184(3) 0.3666(4) 0.023 Uani 1 1 d . . .
O30 O 0.0537(5) 0.6257(3) 0.3510(3) 0.033 Uani 1 1 d . . .
C30 C 0.1972(6) 0.4923(3) 0.3293(4) 0.026 Uani 1 1 d . . .
H30 H 0.2032 0.4663 0.3368 0.031 Uiso 1 1 calc R . .
O31 O 0.1787(4) 0.5826(2) 0.3932(3) 0.025 Uani 1 1 d . . .
C31 C 0.1868(6) 0.5039(3) 0.4193(4) 0.024 Uani 1 1 d . . .
H31A H 0.2249 0.4833 0.4271 0.029 Uiso 1 1 calc R . .
H31B H 0.2017 0.5247 0.4425 0.029 Uiso 1 1 calc R . .
O32 O -0.0556(4) 0.6085(2) 0.4095(3) 0.027 Uani 1 1 d . . .
C32 C 0.1057(7) 0.4893(3) 0.4253(4) 0.023 Uani 1 1 d . . .
O33 O 0.0555(5) 0.5535(2) 0.4326(3) 0.028 Uani 1 1 d . . .
C33 C 0.0910(7) 0.4495(3) 0.4275(4) 0.024 Uani 1 1 d . . .
H33 H 0.1313 0.4320 0.4248 0.029 Uiso 1 1 calc R . .
O34 O -0.1807(7) 0.7231(3) 0.1143(4) 0.061 Uani 1 1 d . . .
C34 C 0.0173(7) 0.4360(3) 0.4335(4) 0.023 Uani 1 1 d . . .
O35 O -0.0739(6) 0.7452(3) 0.2014(4) 0.056 Uani 1 1 d . . .
C35 C -0.0435(7) 0.4612(3) 0.4372(4) 0.022 Uani 1 1 d . . .
H35 H -0.0930 0.4519 0.4407 0.027 Uiso 1 1 calc R . .
O36 O -0.1277(5) 0.8033(3) 0.1079(4) 0.052 Uani 1 1 d . . .
C36 C -0.0306(6) 0.5004(3) 0.4356(4) 0.023 Uani 1 1 d . . .
O37 O 0.0375(6) 0.8052(3) 0.1521(4) 0.056 Uani 1 1 d . . .
C37 C 0.0441(6) 0.5139(3) 0.4307(4) 0.020 Uani 1 1 d . . .
O38 O 0.0038(9) 0.7858(4) 0.0459(5) 0.085 Uani 1 1 d . . .
C38 C -0.0976(6) 0.5293(3) 0.4396(4) 0.020 Uani 1 1 d . . .
H38A H -0.1405 0.5158 0.4513 0.024 Uiso 1 1 calc R . .
H38B H -0.0782 0.5488 0.4638 0.024 Uiso 1 1 calc R . .
O39 O -0.0995(10) 0.7258(5) 0.0313(5) 0.101 Uani 1 1 d . . .
C39 C -0.1288(6) 0.5487(3) 0.3910(4) 0.024 Uani 1 1 d . . .
O40 O 0.1042(5) 0.7324(3) 0.1019(3) 0.038 Uani 1 1 d . . .
C40 C -0.1839(7) 0.5290(3) 0.3567(4) 0.025 Uani 1 1 d . . .
H40 H -0.1998 0.5044 0.3643 0.030 Uiso 1 1 calc R . .
O41 O 0.0876(5) 0.7244(2) 0.1854(3) 0.037 Uani 1 1 d . . .
C41 C -0.2156(7) 0.5455(3) 0.3111(4) 0.025 Uani 1 1 d . . .
O42 O 0.2113(6) 0.7496(3) 0.1668(4) 0.051 Uani 1 1 d . . .
C42 C -0.1924(7) 0.5825(4) 0.3008(4) 0.030 Uani 1 1 d . . .
H42 H -0.2141 0.5936 0.2708 0.036 Uiso 1 1 calc R . .
O43 O 0.6259(5) 0.6081(2) -0.0725(3) 0.036 Uani 1 1 d . . .
C43 C -0.1395(6) 0.6034(3) 0.3324(4) 0.025 Uani 1 1 d . . .
O44 O 0.7302(6) 0.5974(4) -0.0051(3) 0.064 Uani 1 1 d . . .
C44 C -0.1066(7) 0.5857(3) 0.3788(4) 0.027 Uani 1 1 d . . .
O45 O 0.6833(7) 0.5448(3) -0.0592(4) 0.055 Uani 1 1 d . . .
C45 C -0.1135(7) 0.6430(3) 0.3182(4) 0.030 Uani 1 1 d . . .
H45A H -0.0909 0.6571 0.3477 0.036 Uiso 1 1 calc R . .
H45B H -0.1586 0.6574 0.3017 0.036 Uiso 1 1 calc R . .
O46 O 0.1716(6) 0.6597(3) -0.1113(4) 0.058 Uani 1 1 d . . .
C46 C -0.0520(7) 0.6387(3) 0.2838(4) 0.027 Uani 1 1 d . . .
O47 O 0.2686(6) 0.6950(3) -0.0560(4) 0.050 Uani 1 1 d . . .
C47 C -0.0761(7) 0.6422(3) 0.2338(4) 0.028 Uani 1 1 d . . .
H47 H -0.1281 0.6487 0.2217 0.033 Uiso 1 1 calc R . .
O48 O 0.3111(8) 0.6527(4) -0.1166(5) 0.078 Uani 1 1 d . . .
C48 C -0.0230(7) 0.6362(3) 0.2013(4) 0.029 Uani 1 1 d . . .
O49 O 0.5734(9) 0.7321(3) 0.2137(5) 0.086 Uani 1 1 d . . .
C49 C 0.0562(7) 0.6264(3) 0.2197(4) 0.026 Uani 1 1 d . . .
H49 H 0.0913 0.6220 0.1977 0.031 Uiso 1 1 calc R . .
O50 O 0.6554(7) 0.7070(3) 0.1607(6) 0.091 Uani 1 1 d . . .
C50 C 0.0819(7) 0.6231(3) 0.2697(4) 0.026 Uani 1 1 d . . .
C51 C 0.0263(7) 0.6293(3) 0.3018(4) 0.024 Uani 1 1 d . . .
O52 O 0.4302(5) 0.5344(2) 0.0881(4) 0.041 Uani 1 1 d . . .
C52 C 0.1674(6) 0.6131(3) 0.2907(4) 0.025 Uani 1 1 d . . .
H52A H 0.1846 0.6288 0.3196 0.030 Uiso 1 1 calc R . .
H52B H 0.2007 0.6192 0.2663 0.030 Uiso 1 1 calc R . .
O53 O 0.4431(6) 0.5570(2) 0.1845(4) 0.050 Uani 1 1 d . . .
C53 C 0.2540(7) 0.6063(3) 0.1444(5) 0.029 Uani 1 1 d . . .
O54 O 0.2657(5) 0.5308(2) 0.0555(3) 0.040 Uani 1 1 d . . .
C54 C 0.2860(7) 0.6310(3) 0.1822(4) 0.029 Uani 1 1 d . . .
O55 O 0.2894(5) 0.5707(2) 0.1428(3) 0.035 Uani 1 1 d . . .
C55 C 0.2490(7) 0.6669(3) 0.1847(4) 0.027 Uani 1 1 d . . .
H55 H 0.2672 0.6837 0.2103 0.032 Uiso 1 1 calc R . .
O56 O 0.3249(5) 0.9229(3) 0.0893(3) 0.039 Uani 1 1 d . . .
C56 C 0.1862(7) 0.6773(3) 0.1497(4) 0.025 Uani 1 1 d . . .
O57 O 0.2334(5) 0.9316(3) 0.0146(3) 0.039 Uani 1 1 d . . .
C57 C 0.1563(7) 0.6534(4) 0.1113(5) 0.032 Uani 1 1 d . . .
H57 H 0.1145 0.6614 0.0877 0.038 Uiso 1 1 calc R . .
O58 O 0.2923(6) 0.9869(3) 0.0592(4) 0.056 Uani 1 1 d . . .
C58 C 0.1896(7) 0.6165(3) 0.1080(5) 0.030 Uani 1 1 d . . .
C59 C 0.1589(7) 0.5902(4) 0.0651(5) 0.033 Uani 1 1 d . . .
H59A H 0.1063 0.5985 0.0505 0.040 Uiso 1 1 calc R . .
H59B H 0.1550 0.5642 0.0774 0.040 Uiso 1 1 calc R . .
O60 O 0.7213(6) 0.7937(3) 0.1182(5) 0.076 Uani 1 1 d . . .
C60 C 0.2127(7) 0.5903(3) 0.0250(4) 0.030 Uani 1 1 d . . .
O61 O 0.4177(7) 0.7633(3) -0.1585(6) 0.077 Uani 1 1 d . . .
C61 C 0.2669(7) 0.5605(3) 0.0224(5) 0.029 Uani 1 1 d . . .
O62 O 0.3003(8) 0.7959(4) -0.1951(5) 0.093 Uani 1 1 d . . .
C62 C 0.3195(7) 0.5617(3) -0.0118(4) 0.025 Uani 1 1 d . . .
O63 O 0.3388(7) 0.7950(3) -0.1077(4) 0.055 Uani 1 1 d . . .
C63 C 0.3133(7) 0.5920(3) -0.0444(4) 0.028 Uani 1 1 d . . .
H63 H 0.3466 0.5929 -0.0680 0.033 Uiso 1 1 calc R . .
O64 O 0.7424(6) 0.7174(3) -0.1082(3) 0.044 Uani 1 1 d . . .
C64 C 0.2591(7) 0.6212(3) -0.0431(4) 0.027 Uani 1 1 d . . .
O65 O 0.8619(6) 0.7399(3) -0.1326(4) 0.050 Uani 1 1 d . . .
C65 C 0.2093(7) 0.6204(4) -0.0082(5) 0.033 Uani 1 1 d . . .
H65 H 0.1733 0.6403 -0.0071 0.040 Uiso 1 1 calc R . .
O66 O 0.7461(6) 0.7315(2) -0.1936(3) 0.041 Uani 1 1 d . . .
C66 C 0.3821(7) 0.5314(3) -0.0141(5) 0.033 Uani 1 1 d . . .
H66A H 0.3686 0.5085 0.0029 0.040 Uiso 1 1 calc R . .
H66B H 0.3826 0.5246 -0.0483 0.040 Uiso 1 1 calc R . .
O67 O 0.6825(4) 0.9022(2) -0.1146(3) 0.023 Uani 1 1 d . . .
C67 C 0.4635(7) 0.5446(3) 0.0089(4) 0.028 Uani 1 1 d . . .
O68 O 0.5416(5) 0.9400(2) -0.1672(3) 0.026 Uani 1 1 d . . .
C68 C 0.5196(7) 0.5561(3) -0.0193(4) 0.027 Uani 1 1 d . . .
H68 H 0.5074 0.5552 -0.0535 0.032 Uiso 1 1 calc R . .
O69 O 0.7281(4) 0.9390(2) -0.0269(3) 0.023 Uani 1 1 d . . .
C69 C 0.5928(7) 0.5689(3) 0.0021(4) 0.025 Uani 1 1 d . . .
O70 O 0.5671(4) 0.9534(2) -0.0660(3) 0.030 Uani 1 1 d . . .
C70 C 0.6139(7) 0.5708(3) 0.0535(4) 0.027 Uani 1 1 d . . .
H70 H 0.6639 0.5791 0.0676 0.032 Uiso 1 1 calc R . .
C71 C 0.5591(7) 0.5601(3) 0.0832(4) 0.027 Uani 1 1 d . . .
O72 O 0.6139(6) 0.9041(3) 0.2877(4) 0.047 Uani 1 1 d . A .
C72 C 0.4864(7) 0.5472(3) 0.0603(5) 0.029 Uani 1 1 d . . .
O73 O 0.4302(12) 0.9058(6) 0.2591(8) 0.050 Uiso 0.50 1 d P A 2
C73 C 0.5809(7) 0.5633(3) 0.1396(4) 0.027 Uani 1 1 d . . .
H73A H 0.5654 0.5398 0.1547 0.032 Uiso 1 1 calc R . .
H73B H 0.6377 0.5659 0.1484 0.032 Uiso 1 1 calc R . .
O74 O 0.4096(15) 0.8838(8) 0.2502(10) 0.071 Uiso 0.50 1 d P A 1
C74 C 0.5412(7) 0.5973(3) 0.1598(4) 0.027 Uani 1 1 d . . .
O75 O 0.4970(6) 0.8904(3) 0.3542(3) 0.048 Uani 1 1 d . A .
C75 C 0.4730(8) 0.5942(3) 0.1812(4) 0.032 Uani 1 1 d . . .
O76 O 0.6260(6) 0.8355(3) 0.3581(3) 0.047 Uani 1 1 d . A .
C76 C 0.4338(8) 0.6256(3) 0.1976(4) 0.032 Uani 1 1 d . . .
C77 C 0.4655(7) 0.6617(3) 0.1934(4) 0.027 Uani 1 1 d . . .
H77 H 0.4407 0.6832 0.2042 0.032 Uiso 1 1 calc R . .
O78 O 0.3833(16) 0.8252(8) 0.2425(10) 0.079 Uiso 0.50 1 d P A 1
C78 C 0.5349(7) 0.6665(3) 0.1729(4) 0.028 Uani 1 1 d . . .
C79 C 0.5722(7) 0.6342(3) 0.1567(4) 0.024 Uani 1 1 d . . .
H79 H 0.6185 0.6374 0.1436 0.029 Uiso 1 1 calc R . .
O80 O 0.4719(13) 0.8016(6) 0.2076(8) 0.059 Uiso 0.50 1 d P A 2
C80 C 0.3583(7) 0.6209(3) 0.2194(4) 0.030 Uani 1 1 d . . .
H80A H 0.3541 0.5945 0.2301 0.036 Uiso 1 1 calc R . .
H80B H 0.3605 0.6374 0.2481 0.036 Uiso 1 1 calc R . .
O81 O 0.6432(7) 0.8200(3) 0.2519(4) 0.055 Uani 1 1 d . A .
C81 C 0.6516(6) 0.9190(3) 0.0362(4) 0.023 Uani 1 1 d . . .
O82 O 0.5794(11) 0.9509(7) 0.1714(6) 0.145 Uani 1 1 d . . .
C82 C 0.7055(6) 0.9114(3) 0.0037(4) 0.023 Uani 1 1 d . . .
O83 O 0.4238(19) 0.9488(9) 0.1695(11) 0.091 Uiso 0.50 1 d P B 2
C83 C 0.7406(6) 0.8753(3) 0.0006(4) 0.020 Uani 1 1 d . . .
O84 O 0.3841(19) 0.9415(9) 0.1847(11) 0.091 Uiso 0.50 1 d P C 1
C84 C 0.7244(6) 0.8465(3) 0.0337(4) 0.022 Uani 1 1 d . . .
H84 H 0.7471 0.8222 0.0329 0.026 Uiso 1 1 calc R . .
O85 O 0.4754(9) 0.9822(4) 0.2866(6) 0.096 Uani 1 1 d . . .
C85 C 0.6744(6) 0.8543(4) 0.0678(4) 0.027 Uani 1 1 d . . .
O86 O 0.6314(7) 0.9716(3) 0.3408(4) 0.062 Uani 1 1 d . . .
C86 C 0.6381(6) 0.8898(3) 0.0690(4) 0.028 Uani 1 1 d . . .
H86 H 0.6044 0.8943 0.0918 0.033 Uiso 1 1 calc R . .
O87 O 0.3931(8) 0.9494(3) 0.3561(5) 0.076 Uani 1 1 d . . .
C87 C 0.7966(6) 0.8674(3) -0.0349(4) 0.021 Uani 1 1 d . . .
H87A H 0.8403 0.8522 -0.0181 0.025 Uiso 1 1 calc R . .
H87B H 0.8180 0.8917 -0.0441 0.025 Uiso 1 1 calc R . .
O88 O 0.2624(16) 0.9054(8) 0.2202(10) 0.080 Uiso 0.50 1 d P D 1
C88 C 0.7600(6) 0.8462(3) -0.0820(4) 0.018 Uani 1 1 d . . .
O89 O 0.2227(6) 0.8726(4) 0.1253(5) 0.070 Uani 1 1 d . . .
C89 C 0.7056(6) 0.8650(3) -0.1182(4) 0.022 Uani 1 1 d . . .
O90 O 0.1613(8) 0.8640(3) -0.0127(6) 0.089 Uani 1 1 d . . .
C90 C 0.6726(6) 0.8459(3) -0.1619(4) 0.021 Uani 1 1 d . . .
O91 O 0.262(3) 0.8589(15) 0.278(2) 0.176 Uiso 0.50 1 d P E 1
C91 C 0.6932(6) 0.8078(3) -0.1685(4) 0.022 Uani 1 1 d . . .
H91 H 0.6696 0.7944 -0.1963 0.027 Uiso 1 1 calc R . .
O92 O 0.250(2) 0.8587(10) 0.2266(14) 0.114 Uiso 0.50 1 d P F 2
C92 C 0.7496(7) 0.7892(3) -0.1332(4) 0.027 Uani 1 1 d . . .
O93 O 0.304(2) 0.8105(11) 0.1541(14) 0.126 Uiso 0.50 1 d P . .
C93 C 0.7807(7) 0.8087(3) -0.0903(5) 0.029 Uani 1 1 d . . .
H93 H 0.8164 0.7961 -0.0665 0.035 Uiso 1 1 calc R . .
O94 O 0.1598(15) 0.7928(8) 0.0391(9) 0.074 Uiso 0.50 1 d P . .
C94 C 0.6121(7) 0.8666(3) -0.1997(4) 0.025 Uani 1 1 d . . .
H94A H 0.6315 0.8921 -0.2060 0.030 Uiso 1 1 calc R . .
H94B H 0.6046 0.8524 -0.2306 0.030 Uiso 1 1 calc R . .
O95 O -0.0311(8) 0.8088(4) -0.0427(6) 0.093 Uani 1 1 d . . .
C95 C 0.5344(6) 0.8701(3) -0.1812(4) 0.019 Uani 1 1 d . . .
O96 O 0.1295(14) 0.7373(7) -0.0383(9) 0.065 Uiso 0.50 1 d P G 1
C96 C 0.5047(6) 0.9052(3) -0.1648(4) 0.021 Uani 1 1 d . . .
O97 O 0.114(3) 0.7365(13) -0.0722(17) 0.141 Uiso 0.50 1 d P H 2
C97 C 0.4347(6) 0.9059(3) -0.1443(4) 0.022 Uani 1 1 d . . .
O98 O 0.0665(14) 0.7900(7) -0.1128(9) 0.066 Uiso 0.50 1 d P . .
C98 C 0.3927(7) 0.8719(3) -0.1423(4) 0.025 Uani 1 1 d . . .
H98 H 0.3457 0.8723 -0.1296 0.030 Uiso 1 1 calc R . .
O99 O -0.0302(10) 0.7114(5) -0.0485(6) 0.111 Uani 1 1 d . . .
C99 C 0.4202(6) 0.8372(3) -0.1592(4) 0.021 Uani 1 1 d . . .
O100 O 0.3567(14) 0.7510(7) 0.2254(9) 0.066 Uiso 0.50 1 d P . .
C100 C 0.4906(7) 0.8370(3) -0.1778(4) 0.029 Uani 1 1 d . . .
H100 H 0.5091 0.8138 -0.1884 0.035 Uiso 1 1 calc R . .
O101 O 0.153(2) 0.7405(12) 0.2868(16) 0.140 Uiso 0.50 1 d P I 1
C101 C 0.4067(6) 0.9428(3) -0.1232(4) 0.028 Uani 1 1 d . . .
H10A H 0.3500 0.9450 -0.1329 0.034 Uiso 1 1 calc R . .
H10B H 0.4310 0.9646 -0.1371 0.034 Uiso 1 1 calc R . .
O102 O -0.0205(14) 0.7447(7) 0.3013(9) 0.066 Uiso 0.50 1 d P J 2
C102 C 0.4265(6) 0.9444(3) -0.0672(4) 0.024 Uani 1 1 d . . .
O103 O 0.1995(9) 0.6632(5) 0.4049(5) 0.100 Uani 1 1 d . . .
C103 C 0.3661(7) 0.9417(3) -0.0394(4) 0.027 Uani 1 1 d . . .
H103 H 0.3146 0.9375 -0.0551 0.033 Uiso 1 1 calc R . .
O104 O -0.2112(8) 0.7223(5) 0.2283(5) 0.094 Uani 1 1 d . . .
C104 C 0.3814(6) 0.9451(3) 0.0116(4) 0.024 Uani 1 1 d . . .
O105 O 0.376(2) 0.5266(11) 0.2558(13) 0.119 Uiso 0.50 1 d P . .
C105 C 0.4580(6) 0.9500(3) 0.0363(4) 0.023 Uani 1 1 d . . .
H105 H 0.4672 0.9520 0.0706 0.027 Uiso 1 1 calc R . .
O106 O -0.1082(10) 0.5758(6) 0.0302(5) 0.117 Uani 1 1 d . . .
C106 C 0.5211(7) 0.9520(3) 0.0103(4) 0.025 Uani 1 1 d . . .
O107 O -0.1893(14) 0.6681(7) -0.0197(8) 0.063 Uiso 0.50 1 d P . .
C107 C 0.5029(7) 0.9497(3) -0.0421(4) 0.026 Uani 1 1 d . . .
O108 O -0.2150(7) 0.5669(4) 0.1410(5) 0.077 Uani 1 1 d . . .
C108 C 0.6044(6) 0.9560(3) 0.0356(4) 0.026 Uani 1 1 d . . .
H10C H 0.6043 0.9643 0.0694 0.031 Uiso 1 1 calc R . .
H10D H 0.6301 0.9759 0.0191 0.031 Uiso 1 1 calc R . .
O109 O -0.1851(11) 0.5024(5) 0.0769(7) 0.041 Uiso 0.50 1 d P K 1
O110 O -0.230(3) 0.4974(13) 0.1050(16) 0.143 Uiso 0.50 1 d P L 2
O111 O 0.0203(10) 0.3680(4) 0.0212(5) 0.091 Uani 1 1 d . . .
O112 O -0.250(3) 0.4138(13) 0.1887(17) 0.145 Uiso 0.50 1 d P M 2
O113 O -0.2468(16) 0.4329(8) 0.2039(10) 0.073 Uiso 0.50 1 d P N 1
O114 O -0.070(2) 0.3047(10) 0.2415(12) 0.099 Uiso 0.50 1 d P O 2
O115 O -0.1166(16) 0.3138(7) 0.2547(9) 0.068 Uiso 0.50 1 d P P 1
O116 O -0.0814(6) 0.3720(3) 0.1918(4) 0.056 Uani 1 1 d . . .
O9A O 0.5781(9) 0.8046(4) 0.0880(5) 0.023 Uiso 0.50 1 d P . .
O24A O -0.2637(10) 0.4812(5) 0.2769(6) 0.026 Uiso 0.50 1 d P . .
O51A O 0.5472(13) 0.7262(6) 0.1208(8) 0.052 Uiso 0.50 1 d P . .
O59A O 0.6528(10) 0.8370(5) 0.1564(6) 0.030 Uiso 0.50 1 d P . .
O71A O 0.5412(10) 0.8745(5) 0.1953(6) 0.030 Uiso 0.50 1 d P A .
O77A O 0.4380(12) 0.8153(6) 0.3506(8) 0.048 Uiso 0.50 1 d P . .
O79A O 0.5472(10) 0.7718(5) 0.3004(6) 0.030 Uiso 0.50 1 d P . .
O9B O 0.6119(12) 0.7828(6) 0.0719(7) 0.050 Uiso 0.50 1 d P . .
O24B O -0.2953(13) 0.4805(6) 0.2883(8) 0.053 Uiso 0.50 1 d P . .
O51B O 0.5156(10) 0.7345(5) 0.1318(6) 0.029 Uiso 0.50 1 d P . .
O59B O 0.6064(12) 0.8262(6) 0.1414(7) 0.043 Uiso 0.50 1 d P . .
O71B O 0.5057(18) 0.8616(9) 0.1933(11) 0.089 Uiso 0.50 1 d P A .
O77B O 0.4179(15) 0.8170(7) 0.3221(10) 0.066 Uiso 0.50 1 d P A .
O79B O 0.5157(14) 0.7753(7) 0.2827(9) 0.059 Uiso 0.50 1 d P A .

loop_
_atom_site_aniso_label
_atom_site_aniso_U_11
_atom_site_aniso_U_22
_atom_site_aniso_U_33
_atom_site_aniso_U_23
_atom_site_aniso_U_13
_atom_site_aniso_U_12
Ce1 0.031 0.032 0.031 -0.005 0.008 0.003
S1 0.042 0.036 0.032 -0.013 0.014 0.003
Ce2 0.047 0.025 0.029 0.004 0.004 -0.012
S2 0.026 0.024 0.030 0.003 0.009 0.004
Ce3 0.036 0.026 0.068 0.017 0.019 0.005
S3 0.041 0.035 0.034 -0.010 0.004 0.010
Ce4 0.055 0.028 0.041 -0.002 -0.009 0.000
S4 0.032 0.030 0.026 0.003 0.007 -0.004
S5 0.030 0.022 0.045 -0.001 0.015 0.001
S6 0.033 0.038 0.035 0.000 0.002 0.000
S7 0.024 0.043 0.026 0.002 0.014 0.001
O7 0.063 0.048 0.059 0.035 -0.016 -0.024
S8 0.051 0.023 0.034 -0.004 0.002 -0.011
S9 0.028 0.050 0.026 0.011 0.011 -0.007
S10 0.032 0.023 0.048 -0.010 0.008 0.005
O10 0.051 0.036 0.047 0.005 0.018 0.005
S11 0.036 0.028 0.042 0.000 0.011 -0.006
O11 0.064 0.047 0.048 0.002 0.013 -0.003
S12 0.022 0.024 0.044 0.002 0.017 0.002
O12 0.058 0.047 0.044 -0.013 0.019 0.002
O13 0.068 0.047 0.056 -0.002 0.028 0.017
C13 0.059 0.033 0.066 0.007 0.017 0.004
O14 0.047 0.050 0.039 0.003 0.004 0.001
C14 0.052 0.050 0.060 0.015 0.022 0.003
O15 0.052 0.047 0.035 0.006 0.014 0.006
C15 0.082 0.087 0.043 -0.011 0.034 -0.008
O16 0.042 0.063 0.080 -0.002 -0.006 0.006
C16 0.065 0.075 0.036 -0.013 0.022 -0.011
O17 0.057 0.114 0.050 -0.039 0.011 -0.024
C17 0.053 0.056 0.051 -0.022 0.021 -0.007
O18 0.043 0.049 0.065 -0.027 0.014 0.005
C18 0.069 0.061 0.086 -0.013 0.055 0.013
O19 0.070 0.048 0.037 -0.003 0.032 0.007
C19 0.118 0.059 0.068 0.007 0.039 0.052
O20 0.054 0.064 0.046 -0.014 0.012 0.028
C20 0.071 0.080 0.049 0.021 0.005 0.040
O21 0.069 0.034 0.037 -0.009 0.006 0.006
C21 0.059 0.044 0.030 -0.001 0.012 -0.001
O22 0.051 0.080 0.035 0.006 0.004 -0.025
C22 0.063 0.042 0.040 0.005 0.012 0.000
O23 0.046 0.027 0.036 0.007 0.011 0.000
C23 0.050 0.047 0.041 -0.022 0.016 -0.001
C24 0.064 0.045 0.064 -0.007 0.030 0.011
O25 0.051 0.119 0.030 -0.028 0.005 0.002
C25 0.024 0.032 0.028 -0.014 0.006 -0.001
O26 0.041 0.061 0.053 -0.026 0.020 -0.006
C26 0.023 0.040 0.023 -0.006 0.006 0.002
O27 0.036 0.029 0.042 0.000 0.007 0.005
C27 0.019 0.026 0.025 -0.003 0.011 0.004
O28 0.031 0.027 0.037 -0.002 0.012 0.000
C28 0.016 0.029 0.025 -0.008 0.007 -0.004
O29 0.056 0.024 0.034 0.004 0.010 0.000
C29 0.008 0.030 0.033 -0.005 0.009 -0.002
O30 0.029 0.045 0.027 0.002 0.008 0.002
C30 0.022 0.023 0.033 -0.005 0.004 0.005
O31 0.025 0.027 0.024 -0.011 0.007 -0.002
C31 0.013 0.029 0.031 0.001 0.004 0.002
O32 0.023 0.027 0.032 -0.002 0.013 -0.002
C32 0.031 0.018 0.022 -0.006 0.006 -0.002
O33 0.029 0.015 0.042 -0.004 0.015 0.002
C33 0.025 0.028 0.020 -0.007 0.005 0.009
O34 0.068 0.053 0.065 -0.002 0.019 0.001
C34 0.030 0.019 0.021 0.003 0.006 0.003
O35 0.046 0.062 0.064 0.002 0.027 0.003
C35 0.024 0.022 0.022 0.002 0.011 0.003
O36 0.033 0.036 0.091 0.019 0.024 0.009
C36 0.020 0.031 0.021 0.003 0.010 0.006
O37 0.048 0.030 0.087 0.004 -0.002 0.005
C37 0.022 0.016 0.022 -0.010 0.003 0.001
O38 0.115 0.060 0.091 0.010 0.056 0.000
C38 0.015 0.025 0.023 -0.002 0.009 0.000
O39 0.129 0.116 0.056 -0.002 0.013 0.007
C39 0.022 0.029 0.023 0.001 0.008 0.014
O40 0.045 0.036 0.036 0.006 0.012 0.012
C40 0.026 0.023 0.026 0.000 0.006 0.008
O41 0.048 0.018 0.048 0.000 0.017 0.002
C41 0.028 0.027 0.022 0.001 0.008 0.007
O42 0.038 0.024 0.092 0.000 0.015 -0.002
C42 0.034 0.041 0.016 0.001 0.011 0.010
O43 0.034 0.037 0.043 0.005 0.023 -0.006
C43 0.021 0.035 0.024 0.003 0.016 0.014
O44 0.034 0.128 0.031 -0.002 0.007 -0.037
C44 0.026 0.035 0.023 -0.003 0.013 0.012
O45 0.076 0.050 0.053 0.014 0.049 0.025
C45 0.031 0.032 0.031 0.008 0.015 0.007
O46 0.056 0.044 0.065 0.012 -0.017 -0.006
C46 0.032 0.024 0.026 0.001 0.010 -0.001
O47 0.061 0.038 0.047 0.000 -0.002 -0.010
C47 0.023 0.026 0.036 0.013 0.008 0.005
O48 0.089 0.081 0.078 0.037 0.055 0.030
C48 0.042 0.019 0.031 0.006 0.016 -0.002
O49 0.143 0.047 0.078 -0.036 0.051 -0.043
C49 0.023 0.024 0.035 0.005 0.016 0.002
O50 0.059 0.044 0.179 -0.008 0.045 -0.020
C50 0.033 0.017 0.030 0.002 0.007 0.000
C51 0.031 0.020 0.024 0.006 0.013 0.000
O52 0.042 0.028 0.062 0.007 0.035 0.000
C52 0.024 0.027 0.027 -0.002 0.011 0.001
O53 0.069 0.022 0.069 0.013 0.040 -0.003
C53 0.021 0.028 0.042 0.004 0.019 0.002
O54 0.048 0.026 0.052 0.000 0.029 -0.003
C54 0.032 0.026 0.037 0.006 0.026 0.000
O55 0.042 0.020 0.047 0.000 0.018 0.007
C55 0.030 0.020 0.036 0.000 0.022 0.001
O56 0.037 0.046 0.038 0.005 0.017 0.000
C56 0.024 0.015 0.042 0.002 0.018 0.004
O57 0.023 0.053 0.043 0.002 0.017 -0.002
C57 0.018 0.040 0.041 0.001 0.018 -0.002
O58 0.057 0.028 0.097 -0.012 0.052 0.000
C58 0.034 0.020 0.042 0.003 0.023 -0.004
C59 0.022 0.031 0.053 0.000 0.026 0.001
O60 0.052 0.055 0.135 0.060 0.054 0.009
C60 0.024 0.032 0.036 -0.008 0.011 -0.001
O61 0.055 0.034 0.154 0.002 0.051 0.001
C61 0.021 0.014 0.057 -0.006 0.017 -0.003
O62 0.093 0.095 0.079 0.023 -0.019 -0.056
C62 0.025 0.017 0.034 -0.015 0.006 0.002
O63 0.074 0.046 0.053 0.007 0.033 0.002
C63 0.028 0.027 0.031 -0.010 0.013 -0.011
O64 0.056 0.028 0.047 0.002 0.002 0.002
C64 0.023 0.019 0.039 -0.004 0.006 -0.005
O65 0.042 0.040 0.070 -0.013 0.012 0.016
C65 0.029 0.030 0.039 -0.011 0.004 0.004
O66 0.050 0.026 0.048 -0.017 0.007 0.005
C66 0.030 0.026 0.047 -0.009 0.017 -0.002
O67 0.025 0.019 0.029 -0.002 0.012 0.001
C67 0.030 0.022 0.034 -0.012 0.012 0.006
O68 0.029 0.018 0.034 0.007 0.013 0.003
C68 0.031 0.018 0.037 -0.004 0.020 0.007
O69 0.026 0.019 0.026 -0.001 0.012 -0.008
C69 0.029 0.019 0.030 -0.009 0.018 0.004
O70 0.018 0.038 0.040 -0.011 0.019 -0.006
C70 0.032 0.019 0.030 -0.005 0.009 0.005
C71 0.044 0.016 0.025 0.002 0.021 0.009
O72 0.062 0.037 0.049 -0.002 0.032 0.000
C72 0.025 0.011 0.056 -0.008 0.022 0.005
C73 0.028 0.027 0.030 0.002 0.017 0.007
C74 0.036 0.028 0.020 0.007 0.008 0.004
O75 0.056 0.048 0.040 0.003 0.007 0.004
C75 0.045 0.023 0.031 0.011 0.015 0.009
O76 0.061 0.036 0.038 -0.005 -0.007 0.017
C76 0.040 0.024 0.032 0.002 0.006 0.011
C77 0.038 0.019 0.022 0.001 0.002 0.003
C78 0.041 0.019 0.022 -0.004 -0.001 -0.004
C79 0.024 0.029 0.023 0.002 0.012 0.000
C80 0.035 0.029 0.030 0.010 0.017 0.011
O81 0.067 0.046 0.050 0.006 0.006 0.003
C81 0.017 0.028 0.023 -0.007 0.003 0.005
O82 0.131 0.237 0.058 0.023 -0.018 -0.037
C82 0.019 0.030 0.021 -0.003 0.004 -0.011
C83 0.008 0.027 0.025 -0.002 0.005 -0.001
C84 0.007 0.039 0.021 0.004 0.007 0.002
O85 0.112 0.053 0.129 0.017 0.041 0.037
C85 0.018 0.040 0.024 0.001 0.006 -0.002
O86 0.075 0.062 0.055 -0.006 0.034 -0.022
C86 0.017 0.040 0.030 -0.005 0.018 -0.002
O87 0.104 0.054 0.067 0.014 0.008 0.002
C87 0.024 0.022 0.019 0.001 0.010 0.005
C88 0.018 0.023 0.019 -0.002 0.018 0.000
O89 0.043 0.088 0.082 0.031 0.016 -0.002
C89 0.021 0.022 0.028 -0.003 0.018 -0.001
O90 0.084 0.044 0.157 -0.015 0.079 -0.011
C90 0.010 0.024 0.030 0.001 0.012 -0.002
C91 0.020 0.018 0.031 -0.005 0.015 -0.005
C92 0.029 0.018 0.035 -0.003 0.014 0.002
C93 0.027 0.026 0.037 -0.002 0.010 0.010
C94 0.031 0.025 0.020 -0.004 0.010 0.003
O95 0.076 0.062 0.143 -0.016 0.020 -0.010
C95 0.018 0.026 0.016 -0.001 0.012 0.003
C96 0.021 0.020 0.022 0.003 0.006 0.001
C97 0.017 0.018 0.030 -0.002 0.004 0.009
C98 0.028 0.024 0.027 0.004 0.013 -0.003
O99 0.122 0.098 0.117 -0.021 0.031 -0.018
C99 0.023 0.020 0.020 0.004 0.007 0.000
C100 0.029 0.031 0.028 0.001 0.009 0.004
C101 0.014 0.031 0.043 0.002 0.013 0.012
C102 0.022 0.020 0.035 -0.005 0.017 -0.002
O103 0.106 0.111 0.082 -0.013 0.019 -0.016
C103 0.029 0.014 0.040 0.005 0.009 0.008
O104 0.084 0.135 0.076 0.021 0.046 0.018
C104 0.012 0.027 0.039 -0.002 0.016 0.000
C105 0.015 0.020 0.037 -0.005 0.014 -0.004
O106 0.104 0.185 0.054 -0.047 -0.007 -0.002
C106 0.034 0.010 0.036 -0.003 0.021 0.000
C107 0.026 0.014 0.039 -0.004 0.013 0.007
O108 0.057 0.103 0.069 0.000 0.003 -0.021
C108 0.020 0.035 0.026 -0.012 0.012 0.004
O111 0.130 0.088 0.054 -0.022 0.012 -0.002
O116 0.055 0.057 0.053 0.013 0.000 -0.014

loop_
_atom_type_symbol
_atom_type_description
_atom_type_scat_dispersion_real
_atom_type_scat_dispersion_imag
_atom_type_scat_source
C C 0.0033 0.0016 'International Tables Vol C Tables 4.2.6.8 and 6.1.1.4'
O O 0.0106 0.0060 'International Tables Vol C Tables 4.2.6.8 and 6.1.1.4'
Ce Ce -0.2486 2.6331 'International Tables Vol C Tables 4.2.6.8 and 6.1.1.4'
S S 0.1246 0.1234 'International Tables Vol C Tables 4.2.6.8 and 6.1.1.4'
H H 0.0000 0.0000 'International Tables Vol C Tables 4.2.6.8 and 6.1.1.4'

loop_
_geom_angle_atom_site_label_1
_geom_angle_atom_site_label_2
_geom_angle_atom_site_label_3
_geom_angle
_geom_angle_site_symmetry_1
_geom_angle_site_symmetry_3
_geom_angle_publ_flag
O18 Ce1 O16 139.9(4) . . ?
O18 Ce1 O116 136.2(4) . . ?
O16 Ce1 O116 71.3(4) . . ?
O18 Ce1 O17 137.1(3) . . ?
O16 Ce1 O17 73.1(4) . . ?
O116 Ce1 O17 68.8(4) . . ?
O18 Ce1 O13 72.8(3) . . ?
O16 Ce1 O13 147.3(4) . . ?
O116 Ce1 O13 83.0(4) . . ?
O17 Ce1 O13 79.1(4) . . ?
O18 Ce1 O11 88.3(4) . . ?
O16 Ce1 O11 71.2(4) . . ?
O116 Ce1 O11 135.5(3) . . ?
O17 Ce1 O11 78.1(4) . . ?
O13 Ce1 O11 119.5(3) . . ?
O18 Ce1 O15 85.7(3) . . ?
O16 Ce1 O15 74.4(4) . . ?
O116 Ce1 O15 74.2(3) . . ?
O17 Ce1 O15 136.7(3) . . ?
O13 Ce1 O15 118.2(3) . . ?
O11 Ce1 O15 116.8(3) . . ?
O18 Ce1 O12 73.4(3) . . ?
O16 Ce1 O12 120.1(4) . . ?
O116 Ce1 O12 123.6(3) . . ?
O17 Ce1 O12 64.5(3) . . ?
O13 Ce1 O12 59.1(3) . . ?
O11 Ce1 O12 60.5(3) . . ?
O15 Ce1 O12 158.8(3) . . ?
O18 Ce1 O10 68.5(3) . . ?
O16 Ce1 O10 71.4(3) . . ?
O116 Ce1 O10 126.2(3) . . ?
O17 Ce1 O10 131.6(4) . . ?
O13 Ce1 O10 141.3(3) . . ?
O11 Ce1 O10 60.1(3) . . ?
O15 Ce1 O10 59.3(3) . . ?
O12 Ce1 O10 108.3(3) . . ?
O18 Ce1 O14 72.6(3) . . ?
O16 Ce1 O14 121.6(4) . . ?
O116 Ce1 O14 63.6(3) . . ?
O17 Ce1 O14 118.4(4) . . ?
O13 Ce1 O14 59.0(3) . . ?
O11 Ce1 O14 160.6(3) . . ?
O15 Ce1 O14 59.4(3) . . ?
O12 Ce1 O14 115.3(3) . . ?
O10 Ce1 O14 107.8(3) . . ?
O18 S1 O19 112.8(7) . . ?
O18 S1 O20 111.2(7) . . ?
O19 S1 O20 112.9(6) . . ?
O18 S1 C25 105.3(6) . . ?
O19 S1 C25 107.2(6) . . ?
O20 S1 C25 106.9(6) . . ?
C1 O1 C2 114(3) . . ?
C1 O1 Ce2 118.8(19) . . ?
C2 O1 Ce2 115.3(18) . . ?
O1 C1 C12 104(3) . . ?
C10 C11 O3 109(2) . . ?
O9B Ce2 O51A 69.3(7) . . ?
O9B Ce2 O7 141.9(5) . . ?
O51A Ce2 O7 145.7(6) . . ?
O9B Ce2 O51B 76.7(6) . . ?
O51A Ce2 O51B 16.8(5) . . ?
O7 Ce2 O51B 141.4(4) . . ?
O9B Ce2 O9A 25.3(5) . . ?
O51A Ce2 O9A 73.0(6) . . ?
O7 Ce2 O9A 141.0(4) . . ?
O51B Ce2 O9A 72.9(5) . . ?
O9B Ce2 O5 102.2(7) . . ?
O51A Ce2 O5 66.8(7) . . ?
O7 Ce2 O5 87.9(6) . . ?
O51B Ce2 O5 78.7(6) . . ?
O9A Ce2 O5 124.3(6) . . ?
O9B Ce2 O3 128.9(7) . . ?
O51A Ce2 O3 96.3(7) . . ?
O7 Ce2 O3 74.1(6) . . ?
O51B Ce2 O3 80.1(6) . . ?
O9A Ce2 O3 104.0(6) . . ?
O5 Ce2 O3 117.0(8) . . ?
O9B Ce2 O6 77.6(7) . . ?
O51A Ce2 O6 107.3(8) . . ?
O7 Ce2 O6 76.3(6) . . ?
O51B Ce2 O6 124.1(7) . . ?
O9A Ce2 O6 100.1(6) . . ?
O5 Ce2 O6 59.7(7) . . ?
O3 Ce2 O6 150.3(7) . . ?
O9B Ce2 O2 82.4(7) . . ?
O51A Ce2 O2 121.7(7) . . ?
O7 Ce2 O2 84.1(6) . . ?
O51B Ce2 O2 109.6(7) . . ?
O9A Ce2 O2 62.0(6) . . ?
O5 Ce2 O2 171.4(7) . . ?
O3 Ce2 O2 63.6(7) . . ?
O6 Ce2 O2 115.0(8) . . ?
O9B Ce2 O1 74.3(7) . . ?
O51A Ce2 O1 143.2(7) . . ?
O7 Ce2 O1 68.6(5) . . ?
O51B Ce2 O1 149.2(6) . . ?
O9A Ce2 O1 76.4(6) . . ?
O5 Ce2 O1 117.5(7) . . ?
O3 Ce2 O1 110.7(7) . . ?
O6 Ce2 O1 58.6(7) . . ?
O2 Ce2 O1 56.5(7) . . ?
O9B Ce2 O4 147.3(7) . . ?
O51A Ce2 O4 78.4(7) . . ?
O7 Ce2 O4 68.4(5) . . ?
O51B Ce2 O4 73.7(6) . . ?
O9A Ce2 O4 144.5(6) . . ?
O5 Ce2 O4 58.7(7) . . ?
O3 Ce2 O4 58.5(7) . . ?
O6 Ce2 O4 108.3(7) . . ?
O2 Ce2 O4 120.4(7) . . ?
O1 Ce2 O4 136.9(7) . . ?
O27 S2 O29 112.1(5) . . ?
O27 S2 O28 113.1(5) . . ?
O29 S2 O28 112.4(5) . . ?
O27 S2 C34 106.2(5) . . ?
O29 S2 C34 106.0(5) . . ?
O28 S2 C34 106.5(5) . . ?
C12 O2 C10 85(2) . . ?
C12 O2 Ce2 123(2) . . ?
C10 O2 Ce2 118.9(17) . . ?
O1 C2 C3 108(3) . . ?
O23 Ce3 O36 145.1(3) . . ?
O23 Ce3 O37 139.5(3) . . ?
O36 Ce3 O37 71.5(3) . . ?
O23 Ce3 O35 87.0(3) . . ?
O36 Ce3 O35 82.4(4) . . ?
O37 Ce3 O35 81.5(4) . . ?
O23 Ce3 O39 76.3(4) . . ?
O36 Ce3 O39 88.7(5) . . ?
O37 Ce3 O39 135.5(5) . . ?
O35 Ce3 O39 136.1(5) . . ?
O23 Ce3 O38 122.5(4) . . ?
O36 Ce3 O38 76.1(4) . . ?
O37 Ce3 O38 71.7(4) . . ?
O35 Ce3 O38 149.8(4) . . ?
O39 Ce3 O38 64.9(5) . . ?
O23 Ce3 O40 75.9(3) . . ?
O36 Ce3 O40 137.2(3) . . ?
O37 Ce3 O40 77.5(3) . . ?
O35 Ce3 O40 121.5(3) . . ?
O39 Ce3 O40 93.6(4) . . ?
O38 Ce3 O40 66.6(4) . . ?
O23 Ce3 O34 74.1(3) . . ?
O36 Ce3 O34 71.1(3) . . ?
O37 Ce3 O34 134.4(4) . . ?
O35 Ce3 O34 68.6(4) . . ?
O39 Ce3 O34 67.8(5) . . ?
O38 Ce3 O34 122.0(4) . . ?
O40 Ce3 O34 147.7(3) . . ?
O23 Ce3 O41 69.0(3) . . ?
O36 Ce3 O41 134.9(3) . . ?
O37 Ce3 O41 70.6(3) . . ?
O35 Ce3 O41 68.8(3) . . ?
O39 Ce3 O41 136.0(4) . . ?
O38 Ce3 O41 113.2(4) . . ?
O40 Ce3 O41 52.7(3) . . ?
O34 Ce3 O41 124.0(3) . . ?
O23 Ce3 S5 72.0(2) . . ?
O36 Ce3 S5 141.9(2) . . ?
O37 Ce3 S5 70.6(2) . . ?
O35 Ce3 S5 95.3(3) . . ?
O39 Ce3 S5 116.7(4) . . ?
O38 Ce3 S5 88.9(4) . . ?
O40 Ce3 S5 26.2(2) . . ?
O34 Ce3 S5 143.1(3) . . ?
O41 Ce3 S5 26.60(19) . . ?
O24A S3 O26 123.8(8) . . ?
O24A S3 O25 102.8(9) . . ?
O26 S3 O25 111.6(7) . . ?
O24A S3 O24B 25.9(9) . . ?
O26 S3 O24B 98.9(10) . . ?
O25 S3 O24B 123.6(10) . . ?
O24A S3 C41 104.1(8) . . ?
O26 S3 C41 107.2(5) . . ?
O25 S3 C41 105.9(6) . . ?
O24B S3 C41 108.6(9) . . ?
C9 O3 C11 121(2) . . ?
C9 O3 Ce2 122.6(18) . . ?
C11 O3 Ce2 113.0(16) . . ?
O6 C3 C2 99(2) . . ?
O74 Ce4 O77B 78.5(9) . . ?
O74 Ce4 O71B 63.8(9) . . ?
O77B Ce4 O71B 123.3(10) . . ?
O74 Ce4 O79B 120.7(9) . . ?
O77B Ce4 O79B 63.1(8) . . ?
O71B Ce4 O79B 101.1(9) . . ?
O74 Ce4 O72 93.7(7) . . ?
O77B Ce4 O72 144.4(6) . . ?
O71B Ce4 O72 81.6(8) . . ?
O79B Ce4 O72 143.2(6) . . ?
O74 Ce4 O75 76.0(7) . . ?
O77B Ce4 O75 73.0(6) . . ?
O71B Ce4 O75 129.4(7) . . ?
O79B Ce4 O75 126.1(6) . . ?
O72 Ce4 O75 71.4(3) . . ?
O74 Ce4 O76 146.1(7) . . ?
O77B Ce4 O76 93.1(7) . . ?
O71B Ce4 O76 141.1(8) . . ?
O79B Ce4 O76 82.3(6) . . ?
O72 Ce4 O76 74.1(3) . . ?
O75 Ce4 O76 70.2(3) . . ?
O74 Ce4 O78 50.0(9) . . ?
O77B Ce4 O78 51.8(9) . . ?
O71B Ce4 O78 71.5(9) . . ?
O79B Ce4 O78 70.7(8) . . ?
O72 Ce4 O78 141.5(6) . . ?
O75 Ce4 O78 105.2(7) . . ?
O76 Ce4 O78 142.5(7) . . ?
O74 Ce4 O81 136.2(7) . . ?
O77B Ce4 O81 132.5(6) . . ?
O71B Ce4 O81 72.5(7) . . ?
O79B Ce4 O81 70.1(6) . . ?
O72 Ce4 O81 76.0(3) . . ?
O75 Ce4 O81 135.6(3) . . ?
O76 Ce4 O81 72.4(3) . . ?
O78 Ce4 O81 119.1(7) . . ?
O74 Ce4 O73 19.4(7) . . ?
O77B Ce4 O73 90.2(8) . . ?
O71B Ce4 O73 67.8(8) . . ?
O79B Ce4 O73 140.0(7) . . ?
O72 Ce4 O73 75.3(5) . . ?
O75 Ce4 O73 64.4(5) . . ?
O76 Ce4 O73 131.1(5) . . ?
O78 Ce4 O73 69.3(8) . . ?
O81 Ce4 O73 133.6(5) . . ?
O74 Ce4 O80 83.2(8) . . ?
O77B Ce4 O80 85.6(8) . . ?
O71B Ce4 O80 50.9(9) . . ?
O79B Ce4 O80 52.3(7) . . ?
O72 Ce4 O80 128.4(5) . . ?
O75 Ce4 O80 152.5(5) . . ?
O76 Ce4 O80 129.3(5) . . ?
O78 Ce4 O80 47.3(8) . . ?
O81 Ce4 O80 71.8(5) . . ?
O73 Ce4 O80 99.5(7) . . ?
O74 Ce4 O71A 70.9(7) . . ?
O77B Ce4 O71A 139.0(7) . . ?
O71B Ce4 O71A 16.3(7) . . ?
O79B Ce4 O71A 110.8(7) . . ?
O72 Ce4 O71A 65.8(4) . . ?
O75 Ce4 O71A 122.8(4) . . ?
O76 Ce4 O71A 127.3(4) . . ?
O78 Ce4 O71A 87.3(7) . . ?
O81 Ce4 O71A 66.0(4) . . ?
O73 Ce4 O71A 69.3(6) . . ?
O80 Ce4 O71A 64.6(6) . . ?
O21 S4 O22 114.7(6) . . ?
O21 S4 O23 110.7(6) . . ?
O22 S4 O23 111.0(6) . . ?
O21 S4 C48 106.6(6) . . ?
O22 S4 C48 106.2(6) . . ?
O23 S4 C48 107.3(5) . . ?
C8 O4 C7 115(3) . . ?
C8 O4 Ce2 124(2) . . ?
C7 O4 Ce2 116.4(18) . . ?
C5 C4 O6 107(3) . . ?
O42 S5 O41 113.9(6) . . ?
O42 S5 O40 113.0(6) . . ?
O41 S5 O40 108.2(5) . . ?
O42 S5 C56 105.9(5) . . ?
O41 S5 C56 109.4(5) . . ?
O40 S5 C56 106.0(5) . . ?
O42 S5 Ce3 128.0(4) . . ?
O41 S5 Ce3 57.3(4) . . ?
O40 S5 Ce3 51.2(4) . . ?
C56 S5 Ce3 125.7(4) . . ?
C6 O5 C5 123(2) . . ?
C6 O5 Ce2 118.1(19) . . ?
C5 O5 Ce2 111.9(17) . . ?
C4 C5 O5 104(2) . . ?
O48 S6 O46 115.1(8) . . ?
O48 S6 O47 113.1(8) . . ?
O46 S6 O47 109.6(6) . . ?
O48 S6 C64 107.2(6) . . ?
O46 S6 C64 105.2(6) . . ?
O47 S6 C64 105.9(6) . . ?
C3 O6 C4 111(2) . . ?
C3 O6 Ce2 125.4(18) . . ?
C4 O6 Ce2 122.1(18) . . ?
O5 C6 C7 108(3) . . ?
O44 S7 O43 111.7(7) . . ?
O44 S7 O45 113.2(7) . . ?
O43 S7 O45 110.9(6) . . ?
O44 S7 C69 108.1(6) . . ?
O43 S7 C69 106.0(5) . . ?
O45 S7 C69 106.6(5) . . ?
C6 C7 O4 105(3) . . ?
O51A S8 O49 126.7(11) . . ?
O51A S8 O50 96.2(12) . . ?
O49 S8 O50 111.7(9) . . ?
O51A S8 O51B 28.0(9) . . ?
O49 S8 O51B 103.0(9) . . ?
O50 S8 O51B 122.2(10) . . ?
O51A S8 C78 106.0(10) . . ?
O49 S8 C78 107.7(6) . . ?
O50 S8 C78 106.8(6) . . ?
O51B S8 C78 104.6(7) . . ?
O4 C8 C9 106(3) . . ?
O59B S9 O60 124.0(10) . . ?
O59B S9 O9A 73.0(10) . . ?
O60 S9 O9A 128.5(9) . . ?
O59B S9 O59A 36.1(9) . . ?
O60 S9 O59A 101.7(9) . . ?
O9A S9 O59A 109.0(9) . . ?
O59B S9 O9B 109.4(11) . . ?
O60 S9 O9B 90.4(10) . . ?
O9A S9 O9B 41.9(9) . . ?
O59A S9 O9B 143.3(10) . . ?
O59B S9 C85 114.5(9) . . ?
O60 S9 C85 108.3(5) . . ?
O9A S9 C85 104.3(7) . . ?
O59A S9 C85 102.3(7) . . ?
O9B S9 C85 106.5(8) . . ?
O3 C9 C8 102(2) . . ?
O65 S10 O64 111.5(6) . . ?
O65 S10 O66 111.8(6) . . ?
O64 S10 O66 111.0(6) . . ?
O65 S10 C92 107.3(6) . . ?
O64 S10 C92 107.8(6) . . ?
O66 S10 C92 107.2(6) . . ?
C24 O10 C13 109.9(11) . . ?
C24 O10 Ce1 119.6(8) . . ?
C13 O10 Ce1 118.9(8) . . ?
C11 C10 O2 100(2) . . ?
C11 C10 C12 140(3) . . ?
O2 C10 C12 40.1(14) . . ?
O62 S11 O61 115.5(10) . . ?
O62 S11 O63 111.3(8) . . ?
O61 S11 O63 108.5(7) . . ?
O62 S11 C99 108.5(6) . . ?
O61 S11 C99 106.8(6) . . ?
O63 S11 C99 105.7(6) . . ?
C14 O11 C15 111.4(12) . . ?
C14 O11 Ce1 117.0(8) . . ?
C15 O11 Ce1 117.2(10) . . ?
O57 S12 O58 113.1(6) . . ?
O57 S12 O56 111.5(5) . . ?
O58 S12 O56 112.1(6) . . ?
O57 S12 C104 106.8(5) . . ?
O58 S12 C104 106.9(5) . . ?
O56 S12 C104 105.9(5) . . ?
C16 O12 C17 113.4(12) . . ?
C16 O12 Ce1 121.5(9) . . ?
C17 O12 Ce1 121.1(8) . . ?
O2 C12 C1 110(3) . . ?
O2 C12 C10 54.6(19) . . ?
C1 C12 C10 164(3) . . ?
C18 O13 C19 114.5(12) . . ?
C18 O13 Ce1 121.8(10) . . ?
C19 O13 Ce1 121.4(9) . . ?
O10 C13 C14 108.6(12) . . ?
C20 O14 C21 111.5(11) . . ?
C20 O14 Ce1 120.6(9) . . ?
C21 O14 Ce1 120.1(8) . . ?
O11 C14 C13 107.4(12) . . ?
C22 O15 C23 112.6(10) . . ?
C22 O15 Ce1 117.0(8) . . ?
C23 O15 Ce1 118.7(8) . . ?
O11 C15 C16 107.7(13) . . ?
O12 C16 C15 107.4(13) . . ?
O12 C17 C18 108.4(12) . . ?
S1 O18 Ce1 164.0(7) . . ?
O13 C18 C17 110.2(13) . . ?
O13 C19 C20 106.6(14) . . ?
O14 C20 C19 106.0(13) . . ?
O14 C21 C22 105.8(11) . . ?
O15 C22 C21 109.4(12) . . ?
S4 O23 Ce3 151.0(5) . . ?
O15 C23 C24 107.8(11) . . ?
O10 C24 C23 107.6(12) . . ?
C30 C25 C26 120.1(10) . . ?
C30 C25 S1 119.1(9) . . ?
C26 C25 S1 120.8(9) . . ?
C27 C26 C25 121.7(11) . . ?
C26 C27 C28 116.8(10) . . ?
C26 C27 C52 120.5(10) . . ?
C28 C27 C52 122.6(9) . . ?
O31 C28 C29 116.7(10) . . ?
O31 C28 C27 121.5(10) . . ?
C29 C28 C27 121.8(10) . . ?
C30 C29 C28 118.4(10) . . ?
C30 C29 C31 120.0(10) . . ?
C28 C29 C31 121.6(10) . . ?
C25 C30 C29 121.1(11) . . ?
C32 C31 C29 111.9(9) . . ?
C37 C32 C33 117.2(10) . . ?
C37 C32 C31 122.4(10) . . ?
C33 C32 C31 120.4(10) . . ?
C34 C33 C32 120.6(10) . . ?
C35 C34 C33 120.8(10) . . ?
C35 C34 S2 120.5(9) . . ?
C33 C34 S2 118.6(8) . . ?
C34 C35 C36 119.8(10) . . ?
C35 C36 C37 119.3(10) . . ?
C35 C36 C38 120.9(10) . . ?
C37 C36 C38 119.9(10) . . ?
C32 C37 O33 120.6(9) . . ?
C32 C37 C36 122.3(10) . . ?
O33 C37 C36 117.1(9) . . ?
C39 C38 C36 112.9(8) . . ?
C44 C39 C40 118.1(10) . . ?
C44 C39 C38 123.3(10) . . ?
C40 C39 C38 118.7(10) . . ?
S5 O40 Ce3 102.6(4) . . ?
C39 C40 C41 121.5(11) . . ?
S5 O41 Ce3 96.1(4) . . ?
C42 C41 C40 118.5(11) . . ?
C42 C41 S3 120.2(9) . . ?
C40 C41 S3 121.4(9) . . ?
C43 C42 C41 123.2(11) . . ?
C42 C43 C44 117.6(11) . . ?
C42 C43 C45 121.0(10) . . ?
C44 C43 C45 121.4(11) . . ?
O32 C44 C39 124.1(10) . . ?
O32 C44 C43 114.7(10) . . ?
C39 C44 C43 121.2(11) . . ?
C43 C45 C46 109.1(9) . . ?
C47 C46 C51 119.6(10) . . ?
C47 C46 C45 118.6(11) . . ?
C51 C46 C45 121.8(10) . . ?
C46 C47 C48 120.2(11) . . ?
C47 C48 C49 120.0(11) . . ?
C47 C48 S4 118.9(10) . . ?
C49 C48 S4 121.1(9) . . ?
C50 C49 C48 120.7(10) . . ?
C49 C50 C51 117.9(11) . . ?
C49 C50 C52 121.9(10) . . ?
C51 C50 C52 120.2(10) . . ?
O30 C51 C46 122.2(10) . . ?
O30 C51 C50 116.2(10) . . ?
C46 C51 C50 121.6(10) . . ?
C50 C52 C27 112.4(9) . . ?
O55 C53 C54 117.0(11) . . ?
O55 C53 C58 120.2(11) . . ?
C54 C53 C58 122.9(11) . . ?
C53 C54 C55 117.2(12) . . ?
C53 C54 C80 122.8(11) . . ?
C55 C54 C80 120.0(11) . . ?
C56 C55 C54 120.6(11) . . ?
C55 C56 C57 122.2(10) . . ?
C55 C56 S5 119.1(9) . . ?
C57 C56 S5 118.6(9) . . ?
C56 C57 C58 119.4(12) . . ?
C57 C58 C53 117.5(11) . . ?
C57 C58 C59 120.1(11) . . ?
C53 C58 C59 122.2(11) . . ?
C58 C59 C60 112.2(9) . . ?
C65 C60 C61 119.0(11) . . ?
C65 C60 C59 120.2(11) . . ?
C61 C60 C59 120.8(11) . . ?
O54 C61 C60 116.2(10) . . ?
O54 C61 C62 122.8(10) . . ?
C60 C61 C62 121.0(11) . . ?
C63 C62 C61 117.8(10) . . ?
C63 C62 C66 119.2(10) . . ?
C61 C62 C66 123.0(11) . . ?
C62 C63 C64 121.9(11) . . ?
C65 C64 C63 119.9(11) . . ?
C65 C64 S6 119.9(9) . . ?
C63 C64 S6 120.2(9) . . ?
C64 C65 C60 120.4(11) . . ?
C67 C66 C62 112.9(9) . . ?
C68 C67 C72 115.6(11) . . ?
C68 C67 C66 122.4(11) . . ?
C72 C67 C66 122.0(11) . . ?
C69 C68 C67 121.8(11) . . ?
C68 C69 C70 121.1(10) . . ?
C68 C69 S7 119.8(9) . . ?
C70 C69 S7 119.0(9) . . ?
C71 C70 C69 119.2(11) . . ?
C72 C71 C70 117.9(11) . . ?
C72 C71 C73 122.7(10) . . ?
C70 C71 C73 119.5(11) . . ?
C71 C72 O52 120.6(11) . . ?
C71 C72 C67 124.4(11) . . ?
O52 C72 C67 115.0(11) . . ?
C74 C73 C71 111.8(9) . . ?
C79 C74 C75 116.8(11) . . ?
C79 C74 C73 119.8(10) . . ?
C75 C74 C73 123.4(11) . . ?
C76 C75 O53 120.0(11) . . ?
C76 C75 C74 123.7(11) . . ?
O53 C75 C74 116.2(10) . . ?
C77 C76 C75 117.9(12) . . ?
C77 C76 C80 120.2(11) . . ?
C75 C76 C80 121.9(11) . . ?
C76 C77 C78 120.7(11) . . ?
C79 C78 C77 119.6(10) . . ?
C79 C78 S8 119.8(9) . . ?
C77 C78 S8 120.6(9) . . ?
C74 C79 C78 121.2(10) . . ?
C54 C80 C76 111.6(9) . . ?
C86 C81 C82 117.8(10) . . ?
C86 C81 C108 118.4(9) . . ?
C82 C81 C108 123.7(10) . . ?
O69 C82 C83 115.0(9) . . ?
O69 C82 C81 122.4(10) . . ?
C83 C82 C81 122.5(10) . . ?
C82 C83 C84 117.8(9) . . ?
C82 C83 C87 122.0(9) . . ?
C84 C83 C87 120.2(9) . . ?
C85 C84 C83 120.0(11) . . ?
C86 C85 C84 121.2(11) . . ?
C86 C85 S9 121.1(8) . . ?
C84 C85 S9 117.5(9) . . ?
C85 C86 C81 120.5(10) . . ?
C83 C87 C88 114.5(9) . . ?
C93 C88 C89 118.7(10) . . ?
C93 C88 C87 120.7(10) . . ?
C89 C88 C87 120.6(9) . . ?
O67 C89 C90 115.2(10) . . ?
O67 C89 C88 123.8(10) . . ?
C90 C89 C88 120.9(10) . . ?
C91 C90 C89 118.9(10) . . ?
C91 C90 C94 121.4(10) . . ?
C89 C90 C94 119.7(10) . . ?
C90 C91 C92 120.5(10) . . ?
C93 C92 C91 119.3(10) . . ?
C93 C92 S10 120.3(9) . . ?
C91 C92 S10 120.4(9) . . ?
C88 C93 C92 121.7(11) . . ?
C95 C94 C90 110.6(9) . . ?
C100 C95 C96 117.7(9) . . ?
C100 C95 C94 118.4(10) . . ?
C96 C95 C94 123.9(10) . . ?
O68 C96 C97 115.7(9) . . ?
O68 C96 C95 123.3(9) . . ?
C97 C96 C95 121.0(10) . . ?
C98 C97 C96 119.0(10) . . ?
C98 C97 C101 120.3(10) . . ?
C96 C97 C101 120.7(10) . . ?
C97 C98 C99 120.9(10) . . ?
C100 C99 C98 119.1(10) . . ?
C100 C99 S11 121.1(9) . . ?
C98 C99 S11 119.7(8) . . ?
C95 C100 C99 122.3(11) . . ?
C97 C101 C102 112.6(9) . . ?
C103 C102 C107 117.8(11) . . ?
C103 C102 C101 119.2(10) . . ?
C107 C102 C101 123.0(10) . . ?
C102 C103 C104 120.8(11) . . ?
C103 C104 C105 121.0(10) . . ?
C103 C104 S12 119.9(9) . . ?
C105 C104 S12 119.0(9) . . ?
C104 C105 C106 120.6(11) . . ?
C105 C106 C107 116.9(11) . . ?
C105 C106 C108 122.2(10) . . ?
C107 C106 C108 120.9(10) . . ?
O70 C107 C102 122.7(10) . . ?
O70 C107 C106 114.3(10) . . ?
C102 C107 C106 122.9(10) . . ?
C106 C108 C81 113.4(9) . . ?
O9B O9A S9 79.8(14) . . ?
O9B O9A O59B 125.1(17) . . ?
S9 O9A O59B 53.5(9) . . ?
O9B O9A Ce2 68.6(13) . . ?
S9 O9A Ce2 147.8(9) . . ?
O59B O9A Ce2 145.3(11) . . ?
O24B O24A S3 85(3) . . ?
O51B O51A S8 86(3) . . ?
O51B O51A Ce2 89(2) . . ?
S8 O51A Ce2 174.3(15) . . ?
O59B O59A S9 62.9(16) . . ?
O71B O71A Ce4 68(3) . . ?
O77B O77A Ce4 60(2) . . ?
O79B O79A Ce4 67(3) . . ?
O9A O9B S9 58.3(12) . . ?
O9A O9B Ce2 86.1(14) . . ?
S9 O9B Ce2 143.8(12) . . ?
O24A O24B S3 69(3) . . ?
O51A O51B S8 66(2) . . ?
O51A O51B Ce2 74(2) . . ?
S8 O51B Ce2 140.7(10) . . ?
O59A O59B S9 80.9(18) . . ?
O59A O59B O9A 134(2) . . ?
S9 O59B O9A 53.5(9) . . ?
O71A O71B Ce4 95(3) . . ?
O77A O77B Ce4 103(3) . . ?
O79A O79B Ce4 99(3) . . ?

loop_
_geom_bond_atom_site_label_1
_geom_bond_atom_site_label_2
_geom_bond_distance
_geom_bond_site_symmetry_2
_geom_bond_publ_flag
Ce1 O18 2.432(10) . ?
Ce1 O16 2.458(10) . ?
Ce1 O116 2.505(10) . ?
Ce1 O17 2.522(10) . ?
Ce1 O13 2.651(10) . ?
Ce1 O11 2.666(10) . ?
Ce1 O15 2.701(9) . ?
Ce1 O12 2.710(9) . ?
Ce1 O10 2.729(9) . ?
Ce1 O14 2.731(9) . ?
S1 O18 1.430(10) . ?
S1 O19 1.435(10) . ?
S1 O20 1.472(10) . ?
S1 C25 1.768(11) . ?
O1 C1 1.41(3) . ?
O1 C2 1.43(3) . ?
O1 Ce2 2.70(2) . ?
C1 C12 1.47(4) . ?
C11 C10 1.47(4) . ?
C11 O3 1.57(3) . ?
Ce2 O9B 2.37(2) . ?
Ce2 O51A 2.40(2) . ?
Ce2 O7 2.447(10) . ?
Ce2 O51B 2.496(16) . ?
Ce2 O9A 2.537(15) . ?
Ce2 O5 2.56(2) . ?
Ce2 O3 2.58(2) . ?
Ce2 O6 2.60(2) . ?
Ce2 O2 2.64(2) . ?
Ce2 O4 2.72(2) . ?
S2 O27 1.452(9) . ?
S2 O29 1.459(9) . ?
S2 O28 1.462(9) . ?
S2 C34 1.769(11) . ?
O2 C12 1.20(3) . ?
O2 C10 1.51(3) . ?
C2 C3 1.51(4) . ?
Ce3 O23 2.426(8) . ?
Ce3 O36 2.474(9) . ?
Ce3 O37 2.495(10) . ?
Ce3 O35 2.501(10) . ?
Ce3 O39 2.526(14) . ?
Ce3 O38 2.548(12) . ?
Ce3 O40 2.581(9) . ?
Ce3 O34 2.592(12) . ?
Ce3 O41 2.738(9) . ?
Ce3 S5 3.234(3) . ?
S3 O24A 1.426(17) . ?
S3 O26 1.451(10) . ?
S3 O25 1.462(11) . ?
S3 O24B 1.52(2) . ?
S3 C41 1.749(12) . ?
O3 C9 1.50(3) . ?
C3 O6 1.45(3) . ?
Ce4 O74 2.35(3) . ?
Ce4 O77B 2.44(3) . ?
Ce4 O71B 2.50(3) . ?
Ce4 O79B 2.50(2) . ?
Ce4 O72 2.533(10) . ?
Ce4 O75 2.533(10) . ?
Ce4 O76 2.536(9) . ?
Ce4 O78 2.56(3) . ?
Ce4 O81 2.579(11) . ?
Ce4 O73 2.58(2) . ?
Ce4 O80 2.64(2) . ?
Ce4 O71A 2.674(17) . ?
S4 O21 1.449(10) . ?
S4 O22 1.450(11) . ?
S4 O23 1.471(9) . ?
S4 C48 1.772(12) . ?
O4 C8 1.30(3) . ?
O4 C7 1.47(3) . ?
C4 C5 1.42(4) . ?
C4 O6 1.50(3) . ?
S5 O42 1.437(10) . ?
S5 O41 1.457(9) . ?
S5 O40 1.466(9) . ?
S5 C56 1.784(11) . ?
O5 C6 1.36(3) . ?
O5 C5 1.54(3) . ?
S6 O48 1.420(11) . ?
S6 O46 1.465(10) . ?
S6 O47 1.475(10) . ?
S6 C64 1.770(12) . ?
C6 C7 1.40(4) . ?
S7 O44 1.424(10) . ?
S7 O43 1.463(9) . ?
S7 O45 1.463(10) . ?
S7 C69 1.774(11) . ?
S8 O51A 1.41(2) . ?
S8 O49 1.413(11) . ?
S8 O50 1.422(13) . ?
S8 O51B 1.533(17) . ?
S8 C78 1.768(12) . ?
C8 C9 1.62(4) . ?
S9 O59B 1.384(19) . ?
S9 O60 1.384(11) . ?
S9 O9A 1.386(15) . ?
S9 O59A 1.535(16) . ?
S9 O9B 1.60(2) . ?
S9 C85 1.781(12) . ?
S10 O65 1.438(10) . ?
S10 O64 1.453(10) . ?
S10 O66 1.462(9) . ?
S10 C92 1.752(11) . ?
O10 C24 1.423(17) . ?
O10 C13 1.425(17) . ?
C10 C12 1.85(4) . ?
S11 O62 1.398(13) . ?
S11 O61 1.428(11) . ?
S11 O63 1.486(10) . ?
S11 C99 1.761(11) . ?
O11 C14 1.435(18) . ?
O11 C15 1.453(17) . ?
S12 O57 1.440(9) . ?
S12 O58 1.445(9) . ?
S12 O56 1.454(9) . ?
S12 C104 1.787(10) . ?
O12 C16 1.399(19) . ?
O12 C17 1.422(18) . ?
O13 C18 1.405(17) . ?
O13 C19 1.41(2) . ?
C13 C14 1.49(2) . ?
O14 C20 1.409(18) . ?
O14 C21 1.412(16) . ?
O15 C22 1.424(16) . ?
O15 C23 1.437(16) . ?
C15 C16 1.54(2) . ?
C17 C18 1.48(2) . ?
C19 C20 1.54(2) . ?
C21 C22 1.49(2) . ?
C23 C24 1.48(2) . ?
C25 C30 1.367(16) . ?
C25 C26 1.392(17) . ?
C26 C27 1.377(15) . ?
C27 C28 1.430(15) . ?
C27 C52 1.532(15) . ?
C28 O31 1.385(12) . ?
C28 C29 1.390(16) . ?
C29 C30 1.388(15) . ?
C29 C31 1.537(15) . ?
O30 C51 1.360(13) . ?
C31 C32 1.516(15) . ?
O32 C44 1.366(14) . ?
C32 C37 1.385(15) . ?
C32 C33 1.410(15) . ?
O33 C37 1.387(12) . ?
C33 C34 1.384(16) . ?
C34 C35 1.379(15) . ?
C35 C36 1.380(15) . ?
C36 C37 1.392(15) . ?
C36 C38 1.542(14) . ?
C38 C39 1.514(15) . ?
C39 C44 1.395(17) . ?
C39 C40 1.401(16) . ?
C40 C41 1.402(15) . ?
C41 C42 1.389(17) . ?
C42 C43 1.359(17) . ?
C43 C44 1.445(15) . ?
C43 C45 1.518(16) . ?
C45 C46 1.532(15) . ?
C46 C47 1.372(16) . ?
C46 C51 1.393(16) . ?
C47 C48 1.390(16) . ?
C48 C49 1.414(17) . ?
C49 C50 1.376(16) . ?
C50 C51 1.414(15) . ?
C50 C52 1.530(16) . ?
O52 C72 1.395(14) . ?
O53 C75 1.395(15) . ?
C53 O55 1.380(14) . ?
C53 C54 1.389(17) . ?
C53 C58 1.412(18) . ?
O54 C61 1.376(15) . ?
C54 C55 1.404(15) . ?
C54 C80 1.517(17) . ?
C55 C56 1.371(17) . ?
C56 C57 1.373(17) . ?
C57 C58 1.411(17) . ?
C58 C59 1.513(17) . ?
C59 C60 1.547(16) . ?
C60 C65 1.382(18) . ?
C60 C61 1.400(16) . ?
C61 C62 1.404(16) . ?
C62 C63 1.373(16) . ?
C62 C66 1.512(15) . ?
C63 C64 1.381(16) . ?
C64 C65 1.380(17) . ?
C66 C67 1.508(17) . ?
O67 C89 1.358(13) . ?
C67 C68 1.387(16) . ?
C67 C72 1.404(17) . ?
O68 C96 1.373(13) . ?
C68 C69 1.371(16) . ?
O69 C82 1.370(13) . ?
C69 C70 1.400(16) . ?
O70 C107 1.376(13) . ?
C70 C71 1.390(16) . ?
C71 C72 1.381(17) . ?
C71 C73 1.535(16) . ?
C73 C74 1.513(15) . ?
C74 C79 1.394(16) . ?
C74 C75 1.396(17) . ?
C75 C76 1.394(16) . ?
C76 C77 1.380(16) . ?
C76 C80 1.521(17) . ?
C77 C78 1.405(17) . ?
C78 C79 1.398(16) . ?
C81 C86 1.398(16) . ?
C81 C82 1.408(15) . ?
C81 C108 1.520(15) . ?
C82 C83 1.400(15) . ?
C83 C84 1.409(15) . ?
C83 C87 1.499(14) . ?
C84 C85 1.393(14) . ?
C85 C86 1.382(17) . ?
C87 C88 1.530(14) . ?
C88 C93 1.381(15) . ?
C88 C89 1.409(15) . ?
C89 C90 1.407(15) . ?
C90 C91 1.391(15) . ?
C90 C94 1.525(15) . ?
C91 C92 1.409(16) . ?
C92 C93 1.388(16) . ?
C94 C95 1.506(14) . ?
C95 C100 1.385(16) . ?
C95 C96 1.420(14) . ?
C96 C97 1.405(15) . ?
C97 C98 1.387(15) . ?
C97 C101 1.518(15) . ?
C98 C99 1.400(15) . ?
C99 C100 1.386(15) . ?
C101 C102 1.518(16) . ?
C102 C103 1.386(15) . ?
C102 C107 1.394(16) . ?
C103 C104 1.386(16) . ?
C104 C105 1.390(15) . ?
C105 C106 1.391(15) . ?
C106 C107 1.422(16) . ?
C106 C108 1.492(16) . ?
O9A O9B 1.09(2) . ?
O9A O59B 1.65(2) . ?
O24A O24B 0.67(2) . ?
O51A O51B 0.72(2) . ?
O59A O59B 0.92(2) . ?
O71A O71B 0.75(3) . ?
O77A O77B 0.80(3) . ?
O79A O79B 0.68(2) . ?
